data_4338802
loop_
_publ_author_name
'Oishi, Masataka'
'Oshima, Masato'
'Suzuki, Hiroharu'

_publ_section_title
;
 A study on zr-ir multiple bonding active for C-h bond cleavage.
;
_journal_issue 13
_journal_name_full 'Inorganic chemistry'
_journal_page_first 6634
_journal_page_last 6654
_journal_paper_doi 10.1021/ic500258g
_journal_volume 53
_journal_year 2014
_chemical_formula_sum 'C33 H50 Ir N O Si Zr'
_chemical_formula_weight 788.25
_chemical_name_systematic
; 
 ? 
;
_space_group_IT_number 15
_symmetry_cell_setting monoclinic
_symmetry_space_group_name_Hall '-C 2yc'
_symmetry_space_group_name_H-M 'C 1 2/c 1'
_atom_sites_solution_hydrogens geom
_atom_sites_solution_primary direct
_atom_sites_solution_secondary difmap
_audit_creation_method SHELXL-97
_cell_angle_alpha 90.00
_cell_angle_beta 131.4110(7)
_cell_angle_gamma 90.00
_cell_formula_units_Z 8
_cell_length_a 30.9795(10)
_cell_length_b 12.9965(4)
_cell_length_c 21.2610(6)
_cell_measurement_reflns_used 26367
_cell_measurement_temperature 123(2)
_cell_measurement_theta_max 27.48
_cell_measurement_theta_min 3.06
_cell_volume 6420.0(3)
_computing_cell_refinement 'PROCESS-AUTO (T.Higashi, 1998)'
_computing_data_collection 'PROCESS-AUTO (T.Higashi, 1998)'
_computing_data_reduction 'PROCESS-AUTO (T.Higashi, 1998)'
_computing_molecular_graphics 'ORTEX (P.McArdle, 1995)'
_computing_publication_material SHELXL-97
_computing_structure_refinement 'SHELXL-97 (Sheldrick, 1997)'
_computing_structure_solution 'SHELXS-97 (Sheldrick, 1990)'
_diffrn_ambient_temperature 123(2)
_diffrn_detector_area_resol_mean 100
_diffrn_measured_fraction_theta_full 0.994
_diffrn_measured_fraction_theta_max 0.994
_diffrn_measurement_device_type 'Rigaku R-AXIS RAPID Imaging Plate'
_diffrn_measurement_method 'oscillation photograph'
_diffrn_radiation_monochromator graphite
_diffrn_radiation_source 'Rigaku Rotating Anode ultraX18'
_diffrn_radiation_type MoK\a
_diffrn_radiation_wavelength 0.71069
_diffrn_reflns_av_R_equivalents 0.0506
_diffrn_reflns_av_sigmaI/netI 0.0498
_diffrn_reflns_limit_h_max 39
_diffrn_reflns_limit_h_min -40
_diffrn_reflns_limit_k_max 16
_diffrn_reflns_limit_k_min -16
_diffrn_reflns_limit_l_max 27
_diffrn_reflns_limit_l_min -26
_diffrn_reflns_number 26367
_diffrn_reflns_theta_full 27.48
_diffrn_reflns_theta_max 27.48
_diffrn_reflns_theta_min 3.06
_exptl_absorpt_coefficient_mu 4.529
_exptl_absorpt_correction_T_max 0.5345
_exptl_absorpt_correction_T_min 0.2698
_exptl_absorpt_correction_type numerical
_exptl_absorpt_process_details 'NUMABS (T.Higashi, 1999)'
_exptl_crystal_colour yellow
_exptl_crystal_density_diffrn 1.631
_exptl_crystal_density_meas ?
_exptl_crystal_density_method 'not measured'
_exptl_crystal_description block
_exptl_crystal_F_000 3152
_exptl_crystal_size_max 0.394
_exptl_crystal_size_mid 0.371
_exptl_crystal_size_min 0.143
_refine_diff_density_max 2.727
_refine_diff_density_min -1.179
_refine_diff_density_rms 0.122
_refine_ls_extinction_method none
_refine_ls_goodness_of_fit_ref 1.029
_refine_ls_hydrogen_treatment constr
_refine_ls_matrix_type full
_refine_ls_number_parameters 384
_refine_ls_number_reflns 7334
_refine_ls_number_restraints 0
_refine_ls_restrained_S_all 1.029
_refine_ls_R_factor_all 0.0308
_refine_ls_R_factor_gt 0.0265
_refine_ls_shift/su_max 0.003
_refine_ls_shift/su_mean 0.000
_refine_ls_structure_factor_coef Fsqd
_refine_ls_weighting_details 'calc w=1/[\s^2^(Fo^2^)+(0.0157P)^2^+18.2255P] where P=(Fo^2^+2Fc^2^)/3'
_refine_ls_weighting_scheme calc
_refine_ls_wR_factor_gt 0.0606
_refine_ls_wR_factor_ref 0.0622
_reflns_number_gt 6763
_reflns_number_total 7661
_reflns_threshold_expression >2sigma(I)
_cod_data_source_file ic500258g_si_002.cif
_cod_data_source_block 35a
_cod_depositor_comments
;
The following automatic conversions were performed:

'_symmetry_cell_setting' value 'Monoclinic' changed to 'monoclinic'
according to
/usr/data/users/saulius/crontab/automatic-downloads/rss-feeds/ACS/lib/dictionaries/cif_core.dic
dictionary named 'cif_core.dic' version 2.4.2 from 2011-04-26.

Automatic conversion script
Id: cif_fix_values 2281 2013-09-26 08:29:07Z andrius 

 Adding full bibliography for 4338782--4338806.cif.

The following automatic conversions were performed:

'_exptl_crystal_density_meas' value 'not measured' was changed to '?'
- the value is perceived as not measured.

Automatic conversion script
Id: cif_fix_values 3008 2015-01-20 13:52:24Z robertas 
;
_cod_original_sg_symbol_H-M C2/c
_cod_database_code 4338802

loop_
_symmetry_equiv_pos_as_xyz
'x, y, z'
'-x, y, -z+1/2'
'x+1/2, y+1/2, z'
'-x+1/2, y+1/2, -z+1/2'
'-x, -y, -z'
'x, -y, z-1/2'
'-x+1/2, -y+1/2, -z'
'x+1/2, -y+1/2, z-1/2'

loop_
_atom_site_label
_atom_site_type_symbol
_atom_site_fract_x
_atom_site_fract_y
_atom_site_fract_z
_atom_site_U_iso_or_equiv
_atom_site_adp_type
_atom_site_occupancy
_atom_site_symmetry_multiplicity
_atom_site_calc_flag
_atom_site_refinement_flags
Ir1 Ir 0.650721(5) 0.660751(8) 0.606981(7) 0.01538(5) Uani 1 1 d .
Zr1 Zr 0.638354(11) 0.69716(2) 0.730942(16) 0.01235(6) Uani 1 1 d .
Si1 Si 0.61407(4) 0.92040(6) 0.74224(5) 0.01785(16) Uani 1 1 d .
N1 N 0.57661(11) 0.81247(18) 0.68092(15) 0.0160(5) Uani 1 1 d .
O1 O 0.59891(9) 0.59539(15) 0.75402(13) 0.0172(4) Uani 1 1 d .
C1 C 0.68242(13) 0.8475(2) 0.82272(19) 0.0171(6) Uani 1 1 d .
C2 C 0.68328(12) 0.7663(2) 0.87011(17) 0.0165(6) Uani 1 1 d .
C3 C 0.72289(13) 0.6899(2) 0.88936(18) 0.0178(6) Uani 1 1 d .
C4 C 0.74855(13) 0.7229(2) 0.85638(18) 0.0199(6) Uani 1 1 d .
C5 C 0.72416(13) 0.8189(2) 0.81621(19) 0.0190(6) Uani 1 1 d .
C6 C 0.64783(13) 0.7606(2) 0.89501(19) 0.0200(6) Uani 1 1 d .
H6A H 0.6415 0.8301 0.9053 0.024 Uiso 1 1 calc R
H6B H 0.6682 0.7194 0.9462 0.024 Uiso 1 1 calc R
H6C H 0.6107 0.7284 0.8498 0.043(12) Uiso 1 1 calc R
C7 C 0.73644(14) 0.5931(2) 0.93830(18) 0.0229(6) Uani 1 1 d .
H7A H 0.7607 0.5483 0.9359 0.028 Uiso 1 1 calc R
H7B H 0.7006 0.5573 0.9141 0.058(14) Uiso 1 1 calc R
H7C H 0.7569 0.6108 0.9968 0.054(13) Uiso 1 1 calc R
C8 C 0.79802(14) 0.6707(3) 0.8712(2) 0.0279(7) Uani 1 1 d .
H8A H 0.7955 0.5962 0.8752 0.044(12) Uiso 1 1 calc R
H8B H 0.8345 0.6961 0.9235 0.053 Uiso 1 1 calc R
H8C H 0.7963 0.6857 0.8244 0.043(12) Uiso 1 1 calc R
C9 C 0.74328(15) 0.8818(3) 0.7787(2) 0.0257(7) Uani 1 1 d .
H9A H 0.7095 0.9118 0.7254 0.031 Uiso 1 1 calc R
H9B H 0.7638 0.8375 0.7687 0.031 Uiso 1 1 calc R
H9C H 0.7689 0.9371 0.8175 0.031 Uiso 1 1 calc R
C10 C 0.58530(16) 0.9862(2) 0.7863(2) 0.0276(7) Uani 1 1 d .
H10A H 0.5540 1.0328 0.7441 0.033 Uiso 1 1 calc R
H10B H 0.6162 1.0257 0.8362 0.033 Uiso 1 1 calc R
H10C H 0.5707 0.9346 0.8018 0.049(12) Uiso 1 1 calc R
C11 C 0.62211(17) 1.0249(3) 0.6895(2) 0.0306(8) Uani 1 1 d .
H11A H 0.5878 1.0688 0.6569 0.047(12) Uiso 1 1 calc R
H11B H 0.6266 0.9940 0.6521 0.057(14) Uiso 1 1 calc R
H11C H 0.6561 1.0665 0.7321 0.068 Uiso 1 1 calc R
C12 C 0.51410(13) 0.8025(2) 0.60970(19) 0.0196(6) Uani 1 1 d .
C13 C 0.50290(14) 0.7098(3) 0.5558(2) 0.0249(7) Uani 1 1 d .
H13A H 0.5236 0.7193 0.5360 0.041(11) Uiso 1 1 calc R
H13B H 0.4615 0.7042 0.5076 0.049 Uiso 1 1 calc R
H13C H 0.5165 0.6469 0.5895 0.049 Uiso 1 1 calc R
C14 C 0.48982(16) 0.8988(3) 0.5548(2) 0.0342(8) Uani 1 1 d .
H14A H 0.5101 0.9111 0.5346 0.041 Uiso 1 1 calc R
H14B H 0.4951 0.9581 0.5877 0.046(12) Uiso 1 1 calc R
H14C H 0.4487 0.8890 0.5068 0.050(13) Uiso 1 1 calc R
C15 C 0.48369(16) 0.7828(3) 0.6428(2) 0.0351(8) Uani 1 1 d .
H15A H 0.5024 0.7253 0.6825 0.044(12) Uiso 1 1 calc R
H15B H 0.4432 0.7658 0.5959 0.054(13) Uiso 1 1 calc R
H15C H 0.4859 0.8447 0.6711 0.047(13) Uiso 1 1 calc R
C16 C 0.67827(14) 0.6437(2) 0.53239(19) 0.0202(6) Uani 1 1 d .
C17 C 0.63416(13) 0.5700(2) 0.50389(17) 0.0182(6) Uani 1 1 d .
C18 C 0.58231(13) 0.6261(2) 0.46874(17) 0.0178(6) Uani 1 1 d .
C19 C 0.59512(14) 0.7327(2) 0.47790(18) 0.0204(6) Uani 1 1 d .
C20 C 0.65501(14) 0.7441(2) 0.51875(19) 0.0210(6) Uani 1 1 d .
C21 C 0.73767(15) 0.6188(3) 0.5655(2) 0.0312(8) Uani 1 1 d .
H21A H 0.7510 0.5543 0.5973 0.037 Uiso 1 1 calc R
H21B H 0.7641 0.6746 0.6023 0.037 Uiso 1 1 calc R
H21C H 0.7365 0.6114 0.5185 0.053(13) Uiso 1 1 calc R
C22 C 0.63770(15) 0.4553(2) 0.4992(2) 0.0270(7) Uani 1 1 d .
H22A H 0.6167 0.4215 0.5133 0.032 Uiso 1 1 calc R
H22B H 0.6781 0.4338 0.5391 0.032 Uiso 1 1 calc R
H22C H 0.6206 0.4359 0.4423 0.068(15) Uiso 1 1 calc R
C23 C 0.52534(14) 0.5761(3) 0.4265(2) 0.0278(7) Uani 1 1 d .
H23A H 0.5149 0.5321 0.3807 0.043(11) Uiso 1 1 calc R
H23B H 0.4959 0.6292 0.4038 0.051 Uiso 1 1 calc R
H23C H 0.5280 0.5342 0.4673 0.043(11) Uiso 1 1 calc R
C24 C 0.55337(17) 0.8206(3) 0.4430(2) 0.0321(8) Uani 1 1 d .
H24A H 0.5695 0.8736 0.4861 0.051(13) Uiso 1 1 calc R
H24B H 0.5170 0.7956 0.4256 0.054(13) Uiso 1 1 calc R
H24C H 0.5464 0.8498 0.3945 0.055(14) Uiso 1 1 calc R
C25 C 0.68464(18) 0.8435(2) 0.5327(3) 0.0316(8) Uani 1 1 d .
H25A H 0.6707 0.8972 0.5478 0.050(13) Uiso 1 1 calc R
H25B H 0.6764 0.8633 0.4811 0.053(13) Uiso 1 1 calc R
H25C H 0.7263 0.8351 0.5782 0.053(14) Uiso 1 1 calc R
C26 C 0.60396(12) 0.4926(2) 0.76467(17) 0.0165(6) Uani 1 1 d .
C27 C 0.63549(13) 0.4377(2) 0.74939(18) 0.0178(6) Uani 1 1 d .
C28 C 0.64031(16) 0.3312(2) 0.7592(2) 0.0269(7) Uani 1 1 d .
H28 H 0.6615 0.2938 0.7490 0.032 Uiso 1 1 calc R
C29 C 0.61434(17) 0.2795(3) 0.7838(2) 0.0321(8) Uani 1 1 d .
H29 H 0.6173 0.2068 0.7896 0.044(12) Uiso 1 1 calc R
C30 C 0.58431(16) 0.3339(2) 0.7998(2) 0.0276(7) Uani 1 1 d .
H30 H 0.5671 0.2982 0.8174 0.048(12) Uiso 1 1 calc R
C31 C 0.57886(14) 0.4398(2) 0.79061(19) 0.0222(6) Uani 1 1 d .
H31 H 0.5581 0.4763 0.8019 0.027 Uiso 1 1 calc R
C32 C 0.66185(13) 0.5023(2) 0.72515(19) 0.0178(6) Uani 1 1 d .
H32 H 0.7023 0.5126 0.7646 0.021 Uiso 1 1 calc R
C33 C 0.63008(13) 0.5475(2) 0.64842(18) 0.0168(6) Uani 1 1 d .
H33 H 0.5920 0.5217 0.6076 0.020 Uiso 1 1 calc R
H1 H 0.6531 0.7138 0.6485 0.020 Uiso 1 1 d R
H2 H 0.6966 0.6622 0.6892 0.044(13) Uiso 1 1 d R

loop_
_atom_site_aniso_label
_atom_site_aniso_U_11
_atom_site_aniso_U_22
_atom_site_aniso_U_33
_atom_site_aniso_U_23
_atom_site_aniso_U_13
_atom_site_aniso_U_12
Ir1 0.01951(7) 0.01451(7) 0.01510(7) -0.00276(4) 0.01271(6) -0.00388(4)
Zr1 0.01198(13) 0.01248(13) 0.01361(13) -0.00140(10) 0.00890(11) -0.00122(10)
Si1 0.0234(4) 0.0125(4) 0.0230(4) -0.0003(3) 0.0176(4) -0.0013(3)
N1 0.0158(12) 0.0147(11) 0.0192(12) 0.0000(10) 0.0123(11) -0.0002(10)
O1 0.0191(10) 0.0145(9) 0.0227(10) -0.0012(8) 0.0158(9) -0.0022(8)
C1 0.0200(15) 0.0153(13) 0.0193(14) -0.0066(11) 0.0144(13) -0.0077(11)
C2 0.0158(14) 0.0194(14) 0.0133(12) -0.0037(11) 0.0093(12) -0.0036(12)
C3 0.0162(14) 0.0199(14) 0.0136(13) -0.0035(12) 0.0082(12) -0.0034(12)
C4 0.0152(14) 0.0256(15) 0.0168(13) -0.0060(12) 0.0098(12) -0.0041(12)
C5 0.0166(15) 0.0225(14) 0.0186(14) -0.0066(12) 0.0120(13) -0.0095(12)
C6 0.0242(16) 0.0211(14) 0.0219(14) -0.0025(12) 0.0182(14) -0.0033(13)
C7 0.0205(15) 0.0253(16) 0.0159(14) 0.0000(13) 0.0090(13) -0.0009(13)
C8 0.0136(15) 0.045(2) 0.0235(16) -0.0049(15) 0.0116(14) -0.0009(14)
C9 0.0278(17) 0.0305(17) 0.0280(16) -0.0074(14) 0.0223(15) -0.0143(14)
C10 0.038(2) 0.0165(14) 0.0374(18) 0.0002(14) 0.0292(18) 0.0031(14)
C11 0.042(2) 0.0221(16) 0.0345(18) 0.0026(15) 0.0284(18) -0.0040(15)
C12 0.0134(14) 0.0228(15) 0.0200(14) 0.0060(13) 0.0099(13) 0.0060(12)
C13 0.0160(15) 0.0289(17) 0.0237(15) -0.0055(14) 0.0105(14) -0.0037(13)
C14 0.0280(19) 0.0258(17) 0.0317(18) 0.0057(15) 0.0124(16) 0.0076(15)
C15 0.0241(18) 0.053(2) 0.0354(19) -0.0047(18) 0.0225(17) -0.0027(17)
C16 0.0209(16) 0.0263(15) 0.0169(14) -0.0025(12) 0.0140(14) -0.0020(13)
C17 0.0214(15) 0.0200(14) 0.0130(13) -0.0006(11) 0.0113(13) 0.0024(12)
C18 0.0173(14) 0.0211(14) 0.0098(12) -0.0017(12) 0.0067(12) 0.0009(12)
C19 0.0250(16) 0.0213(15) 0.0158(13) 0.0010(12) 0.0139(13) 0.0016(13)
C20 0.0289(17) 0.0196(14) 0.0221(15) -0.0007(12) 0.0201(14) -0.0032(13)
C21 0.0259(18) 0.0380(19) 0.0352(19) -0.0053(16) 0.0225(17) -0.0007(16)
C22 0.0315(18) 0.0216(15) 0.0242(16) -0.0044(13) 0.0169(15) 0.0008(14)
C23 0.0193(16) 0.0351(18) 0.0181(15) -0.0047(14) 0.0077(14) -0.0030(14)
C24 0.037(2) 0.0297(18) 0.0333(19) 0.0111(15) 0.0247(18) 0.0126(16)
C25 0.041(2) 0.0252(17) 0.041(2) 0.0007(15) 0.032(2) -0.0062(15)
C26 0.0153(14) 0.0166(13) 0.0118(12) 0.0001(11) 0.0065(12) -0.0029(11)
C27 0.0176(14) 0.0161(13) 0.0158(13) 0.0014(11) 0.0094(12) -0.0006(11)
C28 0.0321(19) 0.0215(16) 0.0323(18) 0.0056(13) 0.0234(17) 0.0050(13)
C29 0.044(2) 0.0167(15) 0.040(2) 0.0052(15) 0.0301(19) -0.0024(15)
C30 0.0324(19) 0.0279(17) 0.0251(17) 0.0009(13) 0.0201(16) -0.0097(14)
C31 0.0212(16) 0.0263(16) 0.0206(14) -0.0036(13) 0.0145(14) -0.0052(13)
C32 0.0200(15) 0.0135(13) 0.0244(15) 0.0001(12) 0.0166(13) 0.0015(11)
C33 0.0212(15) 0.0146(13) 0.0217(14) -0.0025(12) 0.0172(13) -0.0013(11)

loop_
_atom_type_symbol
_atom_type_description
_atom_type_scat_dispersion_real
_atom_type_scat_dispersion_imag
_atom_type_scat_source
C C 0.0033 0.0016 'International Tables Vol C Tables 4.2.6.8 and 6.1.1.4'
H H 0.0000 0.0000 'International Tables Vol C Tables 4.2.6.8 and 6.1.1.4'
Ir Ir -1.4442 7.9887 'International Tables Vol C Tables 4.2.6.8 and 6.1.1.4'
N N 0.0061 0.0033 'International Tables Vol C Tables 4.2.6.8 and 6.1.1.4'
O O 0.0106 0.0060 'International Tables Vol C Tables 4.2.6.8 and 6.1.1.4'
Si Si 0.0817 0.0704 'International Tables Vol C Tables 4.2.6.8 and 6.1.1.4'
Zr Zr -2.9673 0.5597 'International Tables Vol C Tables 4.2.6.8 and 6.1.1.4'

loop_
_geom_angle_atom_site_label_1
_geom_angle_atom_site_label_2
_geom_angle_atom_site_label_3
_geom_angle
C33 Ir1 C17 96.29(11)
C33 Ir1 C20 157.65(11)
C17 Ir1 C20 62.35(11)
C33 Ir1 C16 127.60(11)
C17 Ir1 C16 37.29(11)
C20 Ir1 C16 36.91(11)
C33 Ir1 C18 97.29(12)
C17 Ir1 C18 37.52(11)
C20 Ir1 C18 62.06(11)
C16 Ir1 C18 62.00(11)
C33 Ir1 C19 128.47(12)
C17 Ir1 C19 62.00(11)
C20 Ir1 C19 37.39(11)
C16 Ir1 C19 61.71(11)
C18 Ir1 C19 36.57(11)
C33 Ir1 Zr1 57.39(8)
C17 Ir1 Zr1 152.16(8)
C20 Ir1 Zr1 141.81(8)
C16 Ir1 Zr1 168.61(8)
C18 Ir1 Zr1 129.22(8)
C19 Ir1 Zr1 125.07(8)
O1 Zr1 N1 95.40(9)
O1 Zr1 C1 115.33(9)
N1 Zr1 C1 70.85(10)
O1 Zr1 C2 84.34(9)
N1 Zr1 C2 87.09(10)
C1 Zr1 C2 34.33(9)
O1 Zr1 C33 82.37(8)
N1 Zr1 C33 124.34(10)
C1 Zr1 C33 157.04(10)
C2 Zr1 C33 146.78(10)
O1 Zr1 C5 136.97(9)
N1 Zr1 C5 95.17(10)
C1 Zr1 C5 33.41(10)
C2 Zr1 C5 54.75(9)
C33 Zr1 C5 123.63(10)
O1 Zr1 C3 85.13(9)
N1 Zr1 C3 119.54(10)
C1 Zr1 C3 55.44(10)
C2 Zr1 C3 32.61(9)
C33 Zr1 C3 115.66(10)
C5 Zr1 C3 53.68(10)
O1 Zr1 C4 114.69(9)
N1 Zr1 C4 124.53(10)
C1 Zr1 C4 54.53(10)
C2 Zr1 C4 53.71(9)
C33 Zr1 C4 105.80(10)
C5 Zr1 C4 31.80(10)
C3 Zr1 C4 32.07(9)
O1 Zr1 C32 67.96(8)
N1 Zr1 C32 147.96(10)
C1 Zr1 C32 140.62(10)
C2 Zr1 C32 116.68(9)
C33 Zr1 C32 30.31(9)
C5 Zr1 C32 115.83(10)
C3 Zr1 C32 87.30(9)
C4 Zr1 C32 87.50(10)
O1 Zr1 Ir1 123.87(6)
N1 Zr1 Ir1 106.14(7)
C1 Zr1 Ir1 120.62(7)
C2 Zr1 Ir1 146.21(7)
C33 Zr1 Ir1 42.66(6)
C5 Zr1 Ir1 92.56(7)
C3 Zr1 Ir1 123.17(7)
C4 Zr1 Ir1 94.50(6)
C32 Zr1 Ir1 66.65(6)
O1 Zr1 Si1 112.03(6)
N1 Zr1 Si1 33.32(7)
C1 Zr1 Si1 37.99(8)
C2 Zr1 Si1 61.97(7)
C33 Zr1 Si1 150.99(7)
C5 Zr1 Si1 63.12(7)
C3 Zr1 Si1 91.28(7)
C4 Zr1 Si1 91.23(7)
C32 Zr1 Si1 178.57(7)
Ir1 Zr1 Si1 114.151(17)
N1 Si1 C10 116.21(14)
N1 Si1 C1 93.85(12)
C10 Si1 C1 113.45(15)
N1 Si1 C11 115.01(14)
C10 Si1 C11 105.25(15)
C1 Si1 C11 113.23(15)
N1 Si1 Zr1 41.27(8)
C10 Si1 Zr1 134.28(11)
C1 Si1 Zr1 53.26(9)
C11 Si1 Zr1 120.29(12)
C12 N1 Si1 127.8(2)
C12 N1 Zr1 126.74(18)
Si1 N1 Zr1 105.42(12)
C26 O1 Zr1 130.79(18)
C5 C1 C2 106.0(3)
C5 C1 Si1 126.0(2)
C2 C1 Si1 119.6(2)
C5 C1 Zr1 77.26(16)
C2 C1 Zr1 73.52(15)
Si1 C1 Zr1 88.75(12)
C3 C2 C1 109.1(3)
C3 C2 C6 124.1(3)
C1 C2 C6 126.9(3)
C3 C2 Zr1 77.51(16)
C1 C2 Zr1 72.15(15)
C6 C2 Zr1 116.19(19)
C2 C3 C4 107.8(3)
C2 C3 C7 125.4(3)
C4 C3 C7 126.8(3)
C2 C3 Zr1 69.88(16)
C4 C3 Zr1 76.14(17)
C7 C3 Zr1 121.04(19)
C5 C4 C3 108.2(3)
C5 C4 C8 125.9(3)
C3 C4 C8 125.5(3)
C5 C4 Zr1 71.42(17)
C3 C4 Zr1 71.79(17)
C8 C4 Zr1 128.1(2)
C4 C5 C1 109.0(3)
C4 C5 C9 123.8(3)
C1 C5 C9 127.1(3)
C4 C5 Zr1 76.78(17)
C1 C5 Zr1 69.33(16)
C9 C5 Zr1 123.4(2)
N1 C12 C15 109.5(3)
N1 C12 C14 111.1(3)
C15 C12 C14 110.3(3)
N1 C12 C13 109.3(2)
C15 C12 C13 108.0(3)
C14 C12 C13 108.6(3)
C20 C16 C17 108.3(3)
C20 C16 C21 126.0(3)
C17 C16 C21 125.6(3)
C20 C16 Ir1 71.17(17)
C17 C16 Ir1 70.41(16)
C21 C16 Ir1 127.3(2)
C16 C17 C18 107.7(3)
C16 C17 C22 126.8(3)
C18 C17 C22 124.9(3)
C16 C17 Ir1 72.29(16)
C18 C17 Ir1 72.25(16)
C22 C17 Ir1 127.6(2)
C19 C18 C17 107.9(3)
C19 C18 C23 128.1(3)
C17 C18 C23 123.9(3)
C19 C18 Ir1 71.94(16)
C17 C18 Ir1 70.23(16)
C23 C18 Ir1 125.9(2)
C18 C19 C20 108.3(3)
C18 C19 C24 127.1(3)
C20 C19 C24 124.2(3)
C18 C19 Ir1 71.49(16)
C20 C19 Ir1 70.64(17)
C24 C19 Ir1 129.0(2)
C16 C20 C19 107.7(3)
C16 C20 C25 126.1(3)
C19 C20 C25 125.7(3)
C16 C20 Ir1 71.92(17)
C19 C20 Ir1 71.97(16)
C25 C20 Ir1 128.2(2)
O1 C26 C31 121.5(3)
O1 C26 C27 119.0(2)
C31 C26 C27 119.5(3)
C28 C27 C26 119.4(3)
C28 C27 C32 125.9(3)
C26 C27 C32 114.7(2)
C29 C28 C27 120.4(3)
C30 C29 C28 119.9(3)
C29 C30 C31 120.9(3)
C30 C31 C26 119.8(3)
C33 C32 C27 122.3(3)
C33 C32 Zr1 69.01(16)
C27 C32 Zr1 107.06(18)
C32 C33 Ir1 130.5(2)
C32 C33 Zr1 80.68(17)
Ir1 C33 Zr1 79.95(9)

loop_
_geom_bond_atom_site_label_1
_geom_bond_atom_site_label_2
_geom_bond_distance
Ir1 C33 2.024(3)
Ir1 C17 2.230(3)
Ir1 C20 2.245(3)
Ir1 C16 2.254(3)
Ir1 C18 2.257(3)
Ir1 C19 2.262(3)
Ir1 Zr1 2.9415(3)
Zr1 O1 2.0679(19)
Zr1 N1 2.084(2)
Zr1 C1 2.442(3)
Zr1 C2 2.460(3)
Zr1 C33 2.517(3)
Zr1 C5 2.546(3)
Zr1 C3 2.558(3)
Zr1 C4 2.614(3)
Zr1 C32 2.660(3)
Zr1 Si1 3.0463(8)
Si1 N1 1.736(3)
Si1 C10 1.874(3)
Si1 C1 1.875(3)
Si1 C11 1.879(3)
N1 C12 1.477(4)
O1 C26 1.346(3)
C1 C5 1.437(4)
C1 C2 1.447(4)
C2 C3 1.412(4)
C2 C6 1.504(4)
C3 C4 1.430(4)
C3 C7 1.505(4)
C4 C5 1.415(4)
C4 C8 1.507(4)
C5 C9 1.511(4)
C12 C15 1.524(4)
C12 C14 1.528(4)
C12 C13 1.535(4)
C16 C20 1.424(4)
C16 C17 1.434(4)
C16 C21 1.508(5)
C17 C18 1.443(4)
C17 C22 1.502(4)
C18 C19 1.418(4)
C18 C23 1.499(4)
C19 C20 1.445(4)
C19 C24 1.503(4)
C20 C25 1.497(4)
C26 C31 1.396(4)
C26 C27 1.411(4)
C27 C28 1.392(4)
C27 C32 1.482(4)
C28 C29 1.388(5)
C29 C30 1.378(5)
C30 C31 1.384(4)
C32 C33 1.360(4)

loop_
_geom_torsion_atom_site_label_1
_geom_torsion_atom_site_label_2
_geom_torsion_atom_site_label_3
_geom_torsion_atom_site_label_4
_geom_torsion
C33 Ir1 Zr1 O1 -15.36(12)
C17 Ir1 Zr1 O1 5.80(18)
C20 Ir1 Zr1 O1 148.93(15)
C16 Ir1 Zr1 O1 -134.9(4)
C18 Ir1 Zr1 O1 55.51(12)
C19 Ir1 Zr1 O1 101.60(12)
C33 Ir1 Zr1 N1 -123.55(12)
C17 Ir1 Zr1 N1 -102.39(18)
C20 Ir1 Zr1 N1 40.74(15)
C16 Ir1 Zr1 N1 117.0(4)
C18 Ir1 Zr1 N1 -52.68(12)
C19 Ir1 Zr1 N1 -6.59(12)
C33 Ir1 Zr1 C1 159.49(13)
C17 Ir1 Zr1 C1 -179.35(18)
C20 Ir1 Zr1 C1 -36.22(16)
C16 Ir1 Zr1 C1 40.0(4)
C18 Ir1 Zr1 C1 -129.64(13)
C19 Ir1 Zr1 C1 -83.55(13)
C33 Ir1 Zr1 C2 126.74(16)
C17 Ir1 Zr1 C2 147.9(2)
C20 Ir1 Zr1 C2 -68.97(18)
C16 Ir1 Zr1 C2 7.2(4)
C18 Ir1 Zr1 C2 -162.39(16)
C19 Ir1 Zr1 C2 -116.30(16)
C17 Ir1 Zr1 C33 21.16(19)
C20 Ir1 Zr1 C33 164.29(17)
C16 Ir1 Zr1 C33 -119.5(4)
C18 Ir1 Zr1 C33 70.87(14)
C19 Ir1 Zr1 C33 116.96(14)
C33 Ir1 Zr1 C5 140.32(13)
C17 Ir1 Zr1 C5 161.48(18)
C20 Ir1 Zr1 C5 -55.39(15)
C16 Ir1 Zr1 C5 20.8(4)
C18 Ir1 Zr1 C5 -148.81(12)
C19 Ir1 Zr1 C5 -102.72(12)
C33 Ir1 Zr1 C3 93.10(13)
C17 Ir1 Zr1 C3 114.26(18)
C20 Ir1 Zr1 C3 -102.61(16)
C16 Ir1 Zr1 C3 -26.4(4)
C18 Ir1 Zr1 C3 163.97(13)
C19 Ir1 Zr1 C3 -149.94(13)
C33 Ir1 Zr1 C4 108.52(12)
C17 Ir1 Zr1 C4 129.68(18)
C20 Ir1 Zr1 C4 -87.19(15)
C16 Ir1 Zr1 C4 -11.0(4)
C18 Ir1 Zr1 C4 179.39(12)
C19 Ir1 Zr1 C4 -134.52(12)
C33 Ir1 Zr1 C32 23.20(13)
C17 Ir1 Zr1 C32 44.36(18)
C20 Ir1 Zr1 C32 -172.51(15)
C16 Ir1 Zr1 C32 -96.3(4)
C18 Ir1 Zr1 C32 94.07(12)
C19 Ir1 Zr1 C32 140.16(12)
C33 Ir1 Zr1 Si1 -158.10(10)
C17 Ir1 Zr1 Si1 -136.94(16)
C20 Ir1 Zr1 Si1 6.19(14)
C16 Ir1 Zr1 Si1 82.4(4)
C18 Ir1 Zr1 Si1 -87.23(10)
C19 Ir1 Zr1 Si1 -41.14(10)
O1 Zr1 Si1 N1 -64.49(14)
C1 Zr1 Si1 N1 -167.89(17)
C2 Zr1 Si1 N1 -134.86(14)
C33 Zr1 Si1 N1 51.25(19)
C5 Zr1 Si1 N1 162.74(14)
C3 Zr1 Si1 N1 -149.75(14)
C4 Zr1 Si1 N1 178.16(14)
C32 Zr1 Si1 N1 -154(3)
Ir1 Zr1 Si1 N1 82.67(12)
O1 Zr1 Si1 C10 15.38(18)
N1 Zr1 Si1 C10 79.9(2)
C1 Zr1 Si1 C10 -88.0(2)
C2 Zr1 Si1 C10 -54.99(18)
C33 Zr1 Si1 C10 131.1(2)
C5 Zr1 Si1 C10 -117.39(19)
C3 Zr1 Si1 C10 -69.89(18)
C4 Zr1 Si1 C10 -101.97(18)
C32 Zr1 Si1 C10 -74(3)
Ir1 Zr1 Si1 C10 162.54(17)
O1 Zr1 Si1 C1 103.41(13)
N1 Zr1 Si1 C1 167.89(17)
C2 Zr1 Si1 C1 33.04(13)
C33 Zr1 Si1 C1 -140.85(18)
C5 Zr1 Si1 C1 -29.37(13)
C3 Zr1 Si1 C1 18.14(13)
C4 Zr1 Si1 C1 -13.94(13)
C32 Zr1 Si1 C1 14(3)
Ir1 Zr1 Si1 C1 -109.44(11)
O1 Zr1 Si1 C11 -158.89(16)
N1 Zr1 Si1 C11 -94.40(19)
C1 Zr1 Si1 C11 97.71(18)
C2 Zr1 Si1 C11 130.75(16)
C33 Zr1 Si1 C11 -43.1(2)
C5 Zr1 Si1 C11 68.34(16)
C3 Zr1 Si1 C11 115.85(16)
C4 Zr1 Si1 C11 83.76(16)
C32 Zr1 Si1 C11 112(3)
Ir1 Zr1 Si1 C11 -11.73(15)
C10 Si1 N1 C12 50.3(3)
C1 Si1 N1 C12 168.8(2)
C11 Si1 N1 C12 -73.3(3)
Zr1 Si1 N1 C12 178.5(3)
C10 Si1 N1 Zr1 -128.23(14)
C1 Si1 N1 Zr1 -9.70(13)
C11 Si1 N1 Zr1 108.19(16)
O1 Zr1 N1 C12 -55.7(2)
C1 Zr1 N1 C12 -170.7(2)
C2 Zr1 N1 C12 -139.8(2)
C33 Zr1 N1 C12 28.7(3)
C5 Zr1 N1 C12 166.0(2)
C3 Zr1 N1 C12 -143.2(2)
C4 Zr1 N1 C12 179.2(2)
C32 Zr1 N1 C12 0.3(3)
Ir1 Zr1 N1 C12 71.9(2)
Si1 Zr1 N1 C12 -178.5(3)
O1 Zr1 N1 Si1 122.82(11)
C1 Zr1 N1 Si1 7.85(11)
C2 Zr1 N1 Si1 38.79(12)
C33 Zr1 N1 Si1 -152.74(10)
C5 Zr1 N1 Si1 -15.41(13)
C3 Zr1 N1 Si1 35.37(15)
C4 Zr1 N1 Si1 -2.23(17)
C32 Zr1 N1 Si1 178.81(12)
Ir1 Zr1 N1 Si1 -109.59(10)
N1 Zr1 O1 C26 158.8(2)
C1 Zr1 O1 C26 -129.8(2)
C2 Zr1 O1 C26 -114.6(2)
C33 Zr1 O1 C26 34.8(2)
C5 Zr1 O1 C26 -97.6(3)
C3 Zr1 O1 C26 -81.9(2)
C4 Zr1 O1 C26 -69.1(2)
C32 Zr1 O1 C26 7.1(2)
Ir1 Zr1 O1 C26 45.3(3)
Si1 Zr1 O1 C26 -171.3(2)
N1 Si1 C1 C5 81.2(3)
C10 Si1 C1 C5 -158.0(2)
C11 Si1 C1 C5 -38.1(3)
Zr1 Si1 C1 C5 73.2(2)
N1 Si1 C1 C2 -62.2(2)
C10 Si1 C1 C2 58.5(3)
C11 Si1 C1 C2 178.4(2)
Zr1 Si1 C1 C2 -70.2(2)
N1 Si1 C1 Zr1 7.97(11)
C10 Si1 C1 Zr1 128.75(13)
C11 Si1 C1 Zr1 -111.37(14)
O1 Zr1 C1 C5 138.70(16)
N1 Zr1 C1 C5 -134.41(19)
C2 Zr1 C1 C5 111.2(3)
C33 Zr1 C1 C5 0.9(3)
C3 Zr1 C1 C5 74.80(19)
C4 Zr1 C1 C5 35.39(17)
C32 Zr1 C1 C5 53.1(2)
Ir1 Zr1 C1 C5 -36.57(19)
Si1 Zr1 C1 C5 -127.4(2)
O1 Zr1 C1 C2 27.5(2)
N1 Zr1 C1 C2 114.41(18)
C33 Zr1 C1 C2 -110.3(3)
C5 Zr1 C1 C2 -111.2(3)
C3 Zr1 C1 C2 -36.38(16)
C4 Zr1 C1 C2 -75.79(18)
C32 Zr1 C1 C2 -58.0(2)
Ir1 Zr1 C1 C2 -147.75(14)
Si1 Zr1 C1 C2 121.4(2)
O1 Zr1 C1 Si1 -93.90(11)
N1 Zr1 C1 Si1 -7.00(10)
C2 Zr1 C1 Si1 -121.4(2)
C33 Zr1 C1 Si1 128.3(2)
C5 Zr1 C1 Si1 127.4(2)
C3 Zr1 C1 Si1 -157.79(16)
C4 Zr1 C1 Si1 162.80(16)
C32 Zr1 C1 Si1 -179.45(10)
Ir1 Zr1 C1 Si1 90.83(10)
C5 C1 C2 C3 -1.7(3)
Si1 C1 C2 C3 148.2(2)
Zr1 C1 C2 C3 69.4(2)
C5 C1 C2 C6 179.1(3)
Si1 C1 C2 C6 -30.9(4)
Zr1 C1 C2 C6 -109.8(3)
C5 C1 C2 Zr1 -71.09(19)
Si1 C1 C2 Zr1 78.81(18)
O1 Zr1 C2 C3 89.81(17)
N1 Zr1 C2 C3 -174.46(18)
C1 Zr1 C2 C3 -115.0(2)
C33 Zr1 C2 C3 23.1(3)
C5 Zr1 C2 C3 -76.04(18)
C4 Zr1 C2 C3 -36.60(17)
C32 Zr1 C2 C3 28.0(2)
Ir1 Zr1 C2 C3 -59.3(2)
Si1 Zr1 C2 C3 -151.52(18)
O1 Zr1 C2 C1 -155.19(18)
N1 Zr1 C2 C1 -59.46(18)
C33 Zr1 C2 C1 138.08(19)
C5 Zr1 C2 C1 38.96(17)
C3 Zr1 C2 C1 115.0(2)
C4 Zr1 C2 C1 78.40(19)
C32 Zr1 C2 C1 142.96(17)
Ir1 Zr1 C2 C1 55.6(2)
Si1 Zr1 C2 C1 -36.52(15)
O1 Zr1 C2 C6 -32.2(2)
N1 Zr1 C2 C6 63.5(2)
C1 Zr1 C2 C6 123.0(3)
C33 Zr1 C2 C6 -98.9(2)
C5 Zr1 C2 C6 161.9(3)
C3 Zr1 C2 C6 -122.0(3)
C4 Zr1 C2 C6 -158.6(3)
C32 Zr1 C2 C6 -94.1(2)
Ir1 Zr1 C2 C6 178.62(14)
Si1 Zr1 C2 C6 86.5(2)
C1 C2 C3 C4 1.4(3)
C6 C2 C3 C4 -179.4(3)
Zr1 C2 C3 C4 67.3(2)
C1 C2 C3 C7 179.7(3)
C6 C2 C3 C7 -1.1(5)
Zr1 C2 C3 C7 -114.4(3)
C1 C2 C3 Zr1 -65.88(19)
C6 C2 C3 Zr1 113.3(3)
O1 Zr1 C3 C2 -87.10(17)
N1 Zr1 C3 C2 6.4(2)
C1 Zr1 C3 C2 38.36(17)
C33 Zr1 C3 C2 -166.22(16)
C5 Zr1 C3 C2 79.62(19)
C4 Zr1 C3 C2 115.2(3)
C32 Zr1 C3 C2 -155.20(18)
Ir1 Zr1 C3 C2 145.13(14)
Si1 Zr1 C3 C2 24.90(16)
O1 Zr1 C3 C4 157.71(18)
N1 Zr1 C3 C4 -108.83(18)
C1 Zr1 C3 C4 -76.83(19)
C2 Zr1 C3 C4 -115.2(3)
C33 Zr1 C3 C4 78.59(19)
C5 Zr1 C3 C4 -35.57(17)
C32 Zr1 C3 C4 89.61(18)
Ir1 Zr1 C3 C4 29.9(2)
Si1 Zr1 C3 C4 -90.29(17)
O1 Zr1 C3 C7 32.9(2)
N1 Zr1 C3 C7 126.4(2)
C1 Zr1 C3 C7 158.4(3)
C2 Zr1 C3 C7 120.0(3)
C33 Zr1 C3 C7 -46.2(3)
C5 Zr1 C3 C7 -160.4(3)
C4 Zr1 C3 C7 -124.8(3)
C32 Zr1 C3 C7 -35.2(2)
Ir1 Zr1 C3 C7 -94.9(2)
Si1 Zr1 C3 C7 144.9(2)
C2 C3 C4 C5 -0.6(3)
C7 C3 C4 C5 -178.9(3)
Zr1 C3 C4 C5 62.5(2)
C2 C3 C4 C8 172.6(3)
C7 C3 C4 C8 -5.6(5)
Zr1 C3 C4 C8 -124.2(3)
C2 C3 C4 Zr1 -63.2(2)
C7 C3 C4 Zr1 118.6(3)
O1 Zr1 C4 C5 -141.77(16)
N1 Zr1 C4 C5 -25.5(2)
C1 Zr1 C4 C5 -37.25(17)
C2 Zr1 C4 C5 -79.95(18)
C33 Zr1 C4 C5 129.48(17)
C3 Zr1 C4 C5 -117.2(3)
C32 Zr1 C4 C5 153.92(18)
Ir1 Zr1 C4 C5 87.58(16)
Si1 Zr1 C4 C5 -26.76(16)
O1 Zr1 C4 C3 -24.6(2)
N1 Zr1 C4 C3 91.66(19)
C1 Zr1 C4 C3 79.94(19)
C2 Zr1 C4 C3 37.24(17)
C33 Zr1 C4 C3 -113.33(18)
C5 Zr1 C4 C3 117.2(3)
C32 Zr1 C4 C3 -88.89(18)
Ir1 Zr1 C4 C3 -155.22(17)
Si1 Zr1 C4 C3 90.43(17)
O1 Zr1 C4 C8 96.7(3)
N1 Zr1 C4 C8 -147.1(3)
C1 Zr1 C4 C8 -158.8(3)
C2 Zr1 C4 C8 158.5(3)
C33 Zr1 C4 C8 8.0(3)
C5 Zr1 C4 C8 -121.5(3)
C3 Zr1 C4 C8 121.3(4)
C32 Zr1 C4 C8 32.4(3)
Ir1 Zr1 C4 C8 -33.9(3)
Si1 Zr1 C4 C8 -148.3(3)
C3 C4 C5 C1 -0.4(3)
C8 C4 C5 C1 -173.6(3)
Zr1 C4 C5 C1 62.3(2)
C3 C4 C5 C9 175.7(3)
C8 C4 C5 C9 2.5(5)
Zr1 C4 C5 C9 -121.5(3)
C3 C4 C5 Zr1 -62.8(2)
C8 C4 C5 Zr1 124.0(3)
C2 C1 C5 C4 1.3(3)
Si1 C1 C5 C4 -146.1(2)
Zr1 C1 C5 C4 -67.2(2)
C2 C1 C5 C9 -174.7(3)
Si1 C1 C5 C9 37.9(4)
Zr1 C1 C5 C9 116.8(3)
C2 C1 C5 Zr1 68.45(19)
Si1 C1 C5 Zr1 -78.9(2)
O1 Zr1 C5 C4 55.5(2)
N1 Zr1 C5 C4 159.11(17)
C1 Zr1 C5 C4 116.5(2)
C2 Zr1 C5 C4 76.37(18)
C33 Zr1 C5 C4 -63.1(2)
C3 Zr1 C5 C4 35.89(16)
C32 Zr1 C5 C4 -29.21(19)
Ir1 Zr1 C5 C4 -94.42(16)
Si1 Zr1 C5 C4 149.69(18)
O1 Zr1 C5 C1 -61.0(2)
N1 Zr1 C5 C1 42.66(18)
C2 Zr1 C5 C1 -40.08(17)
C33 Zr1 C5 C1 -179.57(16)
C3 Zr1 C5 C1 -80.56(19)
C4 Zr1 C5 C1 -116.5(2)
C32 Zr1 C5 C1 -145.67(17)
Ir1 Zr1 C5 C1 149.12(16)
Si1 Zr1 C5 C1 33.24(15)
O1 Zr1 C5 C9 177.5(2)
N1 Zr1 C5 C9 -78.9(3)
C1 Zr1 C5 C9 -121.6(3)
C2 Zr1 C5 C9 -161.6(3)
C33 Zr1 C5 C9 58.9(3)
C3 Zr1 C5 C9 157.9(3)
C4 Zr1 C5 C9 122.0(3)
C32 Zr1 C5 C9 92.8(3)
Ir1 Zr1 C5 C9 27.6(3)
Si1 Zr1 C5 C9 -88.3(3)
Si1 N1 C12 C15 -81.9(3)
Zr1 N1 C12 C15 96.3(3)
Si1 N1 C12 C14 40.2(4)
Zr1 N1 C12 C14 -141.5(2)
Si1 N1 C12 C13 160.0(2)
Zr1 N1 C12 C13 -21.8(3)
C33 Ir1 C16 C20 156.70(19)
C17 Ir1 C16 C20 118.2(3)
C18 Ir1 C16 C20 79.88(19)
C19 Ir1 C16 C20 38.20(18)
Zr1 Ir1 C16 C20 -91.0(4)
C33 Ir1 C16 C17 38.5(2)
C20 Ir1 C16 C17 -118.2(3)
C18 Ir1 C16 C17 -38.33(17)
C19 Ir1 C16 C17 -80.02(18)
Zr1 Ir1 C16 C17 150.7(3)
C33 Ir1 C16 C21 -81.9(3)
C17 Ir1 C16 C21 -120.4(4)
C20 Ir1 C16 C21 121.4(4)
C18 Ir1 C16 C21 -158.7(3)
C19 Ir1 C16 C21 159.6(3)
Zr1 Ir1 C16 C21 30.4(6)
C20 C16 C17 C18 2.6(3)
C21 C16 C17 C18 -173.6(3)
Ir1 C16 C17 C18 64.02(19)
C20 C16 C17 C22 174.4(3)
C21 C16 C17 C22 -1.7(5)
Ir1 C16 C17 C22 -124.1(3)
C20 C16 C17 Ir1 -61.4(2)
C21 C16 C17 Ir1 122.4(3)
C33 Ir1 C17 C16 -150.26(18)
C20 Ir1 C17 C16 36.68(18)
C18 Ir1 C17 C16 116.0(2)
C19 Ir1 C17 C16 79.18(19)
Zr1 Ir1 C17 C16 -168.08(14)
C33 Ir1 C17 C18 93.78(18)
C20 Ir1 C17 C18 -79.27(19)
C16 Ir1 C17 C18 -116.0(2)
C19 Ir1 C17 C18 -36.78(17)
Zr1 Ir1 C17 C18 76.0(2)
C33 Ir1 C17 C22 -27.0(3)
C20 Ir1 C17 C22 160.0(3)
C16 Ir1 C17 C22 123.3(4)
C18 Ir1 C17 C22 -120.8(4)
C19 Ir1 C17 C22 -157.6(3)
Zr1 Ir1 C17 C22 -44.8(4)
C16 C17 C18 C19 -1.6(3)
C22 C17 C18 C19 -173.6(3)
Ir1 C17 C18 C19 62.44(19)
C16 C17 C18 C23 175.3(3)
C22 C17 C18 C23 3.3(4)
Ir1 C17 C18 C23 -120.6(3)
C16 C17 C18 Ir1 -64.05(19)
C22 C17 C18 Ir1 123.9(3)
C33 Ir1 C18 C19 151.67(18)
C17 Ir1 C18 C19 -117.5(2)
C20 Ir1 C18 C19 -37.38(18)
C16 Ir1 C18 C19 -79.38(19)
Zr1 Ir1 C18 C19 98.31(17)
C33 Ir1 C18 C17 -90.85(18)
C20 Ir1 C18 C17 80.10(19)
C16 Ir1 C18 C17 38.10(17)
C19 Ir1 C18 C17 117.5(2)
Zr1 Ir1 C18 C17 -144.21(14)
C33 Ir1 C18 C23 27.2(3)
C17 Ir1 C18 C23 118.1(3)
C20 Ir1 C18 C23 -161.8(3)
C16 Ir1 C18 C23 156.2(3)
C19 Ir1 C18 C23 -124.5(3)
Zr1 Ir1 C18 C23 -26.1(3)
C17 C18 C19 C20 0.0(3)
C23 C18 C19 C20 -176.7(3)
Ir1 C18 C19 C20 61.4(2)
C17 C18 C19 C24 173.3(3)
C23 C18 C19 C24 -3.5(5)
Ir1 C18 C19 C24 -125.3(3)
C17 C18 C19 Ir1 -61.34(18)
C23 C18 C19 Ir1 121.9(3)
C33 Ir1 C19 C18 -37.0(2)
C17 Ir1 C19 C18 37.74(17)
C20 Ir1 C19 C18 118.0(2)
C16 Ir1 C19 C18 80.26(19)
Zr1 Ir1 C19 C18 -110.51(16)
C33 Ir1 C19 C20 -154.92(17)
C17 Ir1 C19 C20 -80.22(19)
C16 Ir1 C19 C20 -37.71(17)
C18 Ir1 C19 C20 -118.0(2)
Zr1 Ir1 C19 C20 131.52(15)
C33 Ir1 C19 C24 86.2(3)
C17 Ir1 C19 C24 160.9(3)
C20 Ir1 C19 C24 -118.9(4)
C16 Ir1 C19 C24 -156.6(3)
C18 Ir1 C19 C24 123.2(4)
Zr1 Ir1 C19 C24 12.7(3)
C17 C16 C20 C19 -2.6(3)
C21 C16 C20 C19 173.6(3)
Ir1 C16 C20 C19 -63.5(2)
C17 C16 C20 C25 -174.5(3)
C21 C16 C20 C25 1.7(5)
Ir1 C16 C20 C25 124.6(3)
C17 C16 C20 Ir1 61.0(2)
C21 C16 C20 Ir1 -122.9(3)
C18 C19 C20 C16 1.6(3)
C24 C19 C20 C16 -171.9(3)
Ir1 C19 C20 C16 63.5(2)
C18 C19 C20 C25 173.5(3)
C24 C19 C20 C25 0.0(5)
Ir1 C19 C20 C25 -124.6(3)
C18 C19 C20 Ir1 -61.92(19)
C24 C19 C20 Ir1 124.6(3)
C33 Ir1 C20 C16 -55.5(4)
C17 Ir1 C20 C16 -37.06(18)
C18 Ir1 C20 C16 -79.70(19)
C19 Ir1 C20 C16 -116.3(3)
Zr1 Ir1 C20 C16 161.38(14)
C33 Ir1 C20 C19 60.8(4)
C17 Ir1 C20 C19 79.20(18)
C16 Ir1 C20 C19 116.3(3)
C18 Ir1 C20 C19 36.56(16)
Zr1 Ir1 C20 C19 -82.4(2)
C33 Ir1 C20 C25 -177.6(3)
C17 Ir1 C20 C25 -159.2(3)
C16 Ir1 C20 C25 -122.1(4)
C18 Ir1 C20 C25 158.2(3)
C19 Ir1 C20 C25 121.6(4)
Zr1 Ir1 C20 C25 39.3(4)
Zr1 O1 C26 C31 171.5(2)
Zr1 O1 C26 C27 -8.3(4)
O1 C26 C27 C28 -179.2(3)
C31 C26 C27 C28 1.0(4)
O1 C26 C27 C32 1.9(4)
C31 C26 C27 C32 -177.9(3)
C26 C27 C28 C29 0.0(5)
C32 C27 C28 C29 178.8(3)
C27 C28 C29 C30 -1.0(6)
C28 C29 C30 C31 0.9(6)
C29 C30 C31 C26 0.1(5)
O1 C26 C31 C30 179.1(3)
C27 C26 C31 C30 -1.0(5)
C28 C27 C32 C33 108.4(4)
C26 C27 C32 C33 -72.8(4)
C28 C27 C32 Zr1 -176.1(3)
C26 C27 C32 Zr1 2.7(3)
O1 Zr1 C32 C33 114.12(19)
N1 Zr1 C32 C33 51.2(3)
C1 Zr1 C32 C33 -142.33(19)
C2 Zr1 C32 C33 -174.70(17)
C5 Zr1 C32 C33 -113.02(19)
C3 Zr1 C32 C33 -160.04(19)
C4 Zr1 C32 C33 -127.93(19)
Ir1 Zr1 C32 C33 -31.94(16)
Si1 Zr1 C32 C33 -156(3)
O1 Zr1 C32 C27 -4.58(18)
N1 Zr1 C32 C27 -67.5(3)
C1 Zr1 C32 C27 99.0(2)
C2 Zr1 C32 C27 66.6(2)
C33 Zr1 C32 C27 -118.7(3)
C5 Zr1 C32 C27 128.29(19)
C3 Zr1 C32 C27 81.3(2)
C4 Zr1 C32 C27 113.4(2)
Ir1 Zr1 C32 C27 -150.6(2)
Si1 Zr1 C32 C27 85(3)
C27 C32 C33 Ir1 165.6(2)
Zr1 C32 C33 Ir1 68.1(2)
C27 C32 C33 Zr1 97.4(3)
C17 Ir1 C33 C32 121.3(3)
C20 Ir1 C33 C32 137.7(3)
C16 Ir1 C33 C32 99.0(3)
C18 Ir1 C33 C32 159.1(3)
C19 Ir1 C33 C32 -179.7(2)
Zr1 Ir1 C33 C32 -68.4(3)
C17 Ir1 C33 Zr1 -170.24(9)
C20 Ir1 C33 Zr1 -153.9(3)
C16 Ir1 C33 Zr1 167.47(10)
C18 Ir1 C33 Zr1 -132.45(9)
C19 Ir1 C33 Zr1 -111.28(12)
O1 Zr1 C33 C32 -58.60(18)
N1 Zr1 C33 C32 -149.95(17)
C1 Zr1 C33 C32 83.6(3)
C2 Zr1 C33 C32 8.7(3)
C5 Zr1 C33 C32 84.2(2)
C3 Zr1 C33 C32 22.2(2)
C4 Zr1 C33 C32 54.98(19)
Ir1 Zr1 C33 C32 134.2(2)
Si1 Zr1 C33 C32 178.80(13)
O1 Zr1 C33 Ir1 167.18(10)
N1 Zr1 C33 Ir1 75.84(13)
C1 Zr1 C33 Ir1 -50.6(3)
C2 Zr1 C33 Ir1 -125.55(15)
C5 Zr1 C33 Ir1 -50.00(14)
C3 Zr1 C33 Ir1 -111.99(10)
C4 Zr1 C33 Ir1 -79.24(11)
C32 Zr1 C33 Ir1 -134.2(2)
Si1 Zr1 C33 Ir1 44.58(19)
